data_4129015
loop_
_publ_author_name
'van Vliet, Kaj M.'
'Polak, Lara H.'
'Siegler, Maxime A.'
'van der Vlugt, Jarl Ivar'
'Guerra, C\'elia Fonseca'
'de Bruin, Bas'

_publ_section_title
;
 Efficient Copper-Catalyzed Multicomponent Synthesis of <i>N-</i>Acyl
 Amidines via Acyl Nitrenes.
;
_journal_issue 38
_journal_name_full 'Journal of the American Chemical Society'
_journal_page_first 15240
_journal_page_last 15249
_journal_paper_doi 10.1021/jacs.9b07140
_journal_volume 141
_journal_year 2019
_chemical_formula_sum 'C49 H41 Cu O3 P2'
_chemical_formula_weight 803.30
_space_group_crystal_system monoclinic
_space_group_IT_number 14
_space_group_name_Hall '-P 2ybc'
_space_group_name_H-M_alt 'P 1 21/c 1'
_atom_sites_solution_hydrogens geom
_audit_creation_method SHELXL-2014/7
_cell_angle_alpha 90
_cell_angle_beta 107.602(2)
_cell_angle_gamma 90
_cell_formula_units_Z 4
_cell_length_a 13.1535(7)
_cell_length_b 18.2025(9)
_cell_length_c 17.8085(9)
_cell_measurement_reflns_used 303
_cell_measurement_temperature 150(2)
_cell_measurement_theta_max 30.3822
_cell_measurement_theta_min 2.7510
_cell_volume 4064.2(4)
_computing_structure_refinement 'SHELXL-2014/7 (Sheldrick, 2014)'
_diffrn_ambient_temperature 150(2)
_diffrn_measured_fraction_theta_full 0.999
_diffrn_measured_fraction_theta_max 0.999
_diffrn_measurement_device_type 'Bruker ApexII Triumph monochromator sealed tube'
_diffrn_measurement_method 'Photon 50 CMOS detector'
_diffrn_radiation_type MoK\a
_diffrn_radiation_wavelength 0.71073
_diffrn_reflns_av_R_equivalents 0.0448
_diffrn_reflns_av_unetI/netI 0.0171
_diffrn_reflns_Laue_measured_fraction_full 0.999
_diffrn_reflns_Laue_measured_fraction_max 0.999
_diffrn_reflns_limit_h_max 16
_diffrn_reflns_limit_h_min -16
_diffrn_reflns_limit_k_max 22
_diffrn_reflns_limit_k_min -22
_diffrn_reflns_limit_l_max 21
_diffrn_reflns_limit_l_min -21
_diffrn_reflns_number 163955
_diffrn_reflns_point_group_measured_fraction_full 0.999
_diffrn_reflns_point_group_measured_fraction_max 0.999
_diffrn_reflns_theta_full 25.242
_diffrn_reflns_theta_max 25.998
_diffrn_reflns_theta_min 2.539
_exptl_absorpt_coefficient_mu 0.658
_exptl_absorpt_correction_T_max 0.89
_exptl_absorpt_correction_T_min 0.79
_exptl_absorpt_correction_type multi-scan
_exptl_absorpt_process_details 'SADABS V2014/5 (Bruker AXS Inc.)'
_exptl_crystal_colour colourless
_exptl_crystal_density_diffrn 1.313
_exptl_crystal_density_method 'not measured'
_exptl_crystal_description block
_exptl_crystal_F_000 1672
_exptl_crystal_size_max 0.429
_exptl_crystal_size_mid 0.362
_exptl_crystal_size_min 0.178
_exptl_transmission_factor_max 0.7454
_exptl_transmission_factor_min 0.6602
_refine_diff_density_max 0.654
_refine_diff_density_min -0.336
_refine_diff_density_rms 0.062
_refine_ls_extinction_method none
_refine_ls_goodness_of_fit_ref 1.065
_refine_ls_hydrogen_treatment constr
_refine_ls_matrix_type full
_refine_ls_number_parameters 563
_refine_ls_number_reflns 7973
_refine_ls_number_restraints 243
_refine_ls_restrained_S_all 1.054
_refine_ls_R_factor_all 0.0540
_refine_ls_R_factor_gt 0.0389
_refine_ls_shift/su_max 0.001
_refine_ls_shift/su_mean 0.000
_refine_ls_structure_factor_coef Fsqd
_refine_ls_weighting_details 'w=1/[\s^2^(Fo^2^)+(0.0451P)^2^+5.4615P] where P=(Fo^2^+2Fc^2^)/3'
_refine_ls_weighting_scheme calc
_refine_ls_wR_factor_gt 0.0949
_refine_ls_wR_factor_ref 0.1087
_reflns_Friedel_coverage 0.000
_reflns_number_gt 6537
_reflns_number_total 7973
_reflns_threshold_expression 'I > 2\s(I)'
_cod_data_source_file ja9b07140_si_002.cif
_cod_data_source_block KvV_CuXantOAc_0ma_a
_cod_original_sg_symbol_H-M 'P 21/c'
_cod_database_code 4129015
_shelx_shelxl_version_number 2014/7
_shelx_space_group_comment
;
The symmetry employed for this shelxl refinement is uniquely defined
by the following loop, which should always be used as a source of
symmetry information in preference to the above space-group names.
They are only intended as comments.
;
_shelx_estimated_absorpt_t_min 0.765
_shelx_estimated_absorpt_t_max 0.892

loop_
_space_group_symop_operation_xyz
'x, y, z'
'-x, y+1/2, -z+1/2'
'-x, -y, -z'
'x, -y-1/2, z-1/2'

loop_
_atom_site_label
_atom_site_type_symbol
_atom_site_fract_x
_atom_site_fract_y
_atom_site_fract_z
_atom_site_U_iso_or_equiv
_atom_site_adp_type
_atom_site_occupancy
_atom_site_site_symmetry_order
_atom_site_calc_flag
_atom_site_refinement_flags_posn
_atom_site_refinement_flags_adp
_atom_site_refinement_flags_occupancy
_atom_site_disorder_assembly
_atom_site_disorder_group
Cu1 Cu 0.29008(2) 0.25644(2) 0.60413(2) 0.02004(9) Uani 1 1 d . . . . .
P1 P 0.36230(4) 0.36333(3) 0.65570(3) 0.01633(13) Uani 1 1 d . . . . .
P2 P 0.37159(4) 0.15369(3) 0.66229(3) 0.01718(13) Uani 1 1 d . . . . .
C1 C 0.1060(2) 0.24799(12) 0.50545(15) 0.0254(5) Uani 1 1 d . . . . .
C2 C 0.0009(3) 0.2375(2) 0.4417(2) 0.0658(11) Uani 1 1 d . . . . .
H2A H -0.0564 0.2320 0.4658 0.099 Uiso 1 1 calc R U . . .
H2B H 0.0046 0.1933 0.4111 0.099 Uiso 1 1 calc R U . . .
H2C H -0.0135 0.2803 0.4067 0.099 Uiso 1 1 calc R U . . .
C11 C 0.49159(17) 0.38321(12) 0.64178(12) 0.0177(4) Uani 1 1 d . . . . .
C12 C 0.56490(17) 0.32585(11) 0.65165(12) 0.0172(4) Uani 1 1 d . . . . .
C13 C 0.66047(17) 0.33057(12) 0.63375(13) 0.0197(5) Uani 1 1 d . . . . .
C14 C 0.68449(19) 0.39841(13) 0.60709(14) 0.0263(5) Uani 1 1 d . . . . .
H14 H 0.7496 0.4044 0.5951 0.032 Uiso 1 1 calc R U . . .
C15 C 0.6147(2) 0.45738(13) 0.59776(14) 0.0274(5) Uani 1 1 d . . . . .
H15 H 0.6330 0.5033 0.5800 0.033 Uiso 1 1 calc R U . . .
C16 C 0.51861(18) 0.45018(12) 0.61406(13) 0.0219(5) Uani 1 1 d . . . . .
H16 H 0.4710 0.4907 0.6064 0.026 Uiso 1 1 calc R U . . .
C17 C 0.73434(18) 0.26368(13) 0.64774(14) 0.0241(5) Uani 1 1 d . . . . .
C18 C 0.8072(2) 0.26543(15) 0.73370(17) 0.0372(6) Uani 1 1 d . . . . .
H18A H 0.7632 0.2661 0.7694 0.056 Uiso 1 1 calc R U . . .
H18B H 0.8519 0.3096 0.7422 0.056 Uiso 1 1 calc R U . . .
H18C H 0.8527 0.2217 0.7442 0.056 Uiso 1 1 calc R U . . .
C19 C 0.8023(2) 0.26390(15) 0.59139(19) 0.0375(7) Uani 1 1 d . . . . .
H19A H 0.8505 0.2215 0.6026 0.056 Uiso 1 1 calc R U . . .
H19B H 0.8443 0.3093 0.5986 0.056 Uiso 1 1 calc R U . . .
H19C H 0.7557 0.2611 0.5369 0.056 Uiso 1 1 calc R U . . .
C20 C 0.50053(17) 0.13716(12) 0.64625(12) 0.0173(4) Uani 1 1 d . . . . .
C21 C 0.56909(17) 0.19679(11) 0.65336(12) 0.0172(4) Uani 1 1 d . . . . .
C22 C 0.66534(18) 0.19444(12) 0.63654(13) 0.0208(5) Uani 1 1 d . . . . .
C23 C 0.6948(2) 0.12621(13) 0.61305(15) 0.0276(5) Uani 1 1 d . . . . .
H23 H 0.7602 0.1217 0.6010 0.033 Uiso 1 1 calc R U . . .
C24 C 0.6296(2) 0.06515(13) 0.60711(15) 0.0292(5) Uani 1 1 d . . . . .
H24 H 0.6516 0.0192 0.5919 0.035 Uiso 1 1 calc R U . . .
C25 C 0.53275(19) 0.07024(12) 0.62310(13) 0.0239(5) Uani 1 1 d . . . . .
H25 H 0.4886 0.0281 0.6182 0.029 Uiso 1 1 calc R U . . .
C26 C 0.38661(19) 0.36525(12) 0.76184(13) 0.0216(5) Uani 1 1 d . . . . .
C27 C 0.2983(2) 0.35788(17) 0.78911(16) 0.0409(7) Uani 1 1 d . . . . .
H27 H 0.2287 0.3550 0.7526 0.049 Uiso 1 1 calc R U . . .
C28 C 0.3116(3) 0.35481(19) 0.86911(18) 0.0515(8) Uani 1 1 d . . . . .
H28 H 0.2511 0.3502 0.8874 0.062 Uiso 1 1 calc R U . . .
C29 C 0.4121(3) 0.35842(15) 0.92223(16) 0.0468(8) Uani 1 1 d . . . . .
H29 H 0.4211 0.3556 0.9771 0.056 Uiso 1 1 calc R U . . .
C30 C 0.4995(3) 0.36615(16) 0.89574(16) 0.0441(7) Uani 1 1 d . . . . .
H30 H 0.5688 0.3693 0.9326 0.053 Uiso 1 1 calc R U . . .
C31 C 0.4871(2) 0.36942(14) 0.81534(14) 0.0299(5) Uani 1 1 d . . . . .
H31 H 0.5479 0.3745 0.7974 0.036 Uiso 1 1 calc R U . . .
C32 C 0.28512(17) 0.44663(12) 0.62097(13) 0.0203(5) Uani 1 1 d . . . . .
C33 C 0.2850(2) 0.50690(13) 0.66875(15) 0.0293(5) Uani 1 1 d . . . . .
H33 H 0.3279 0.5064 0.7223 0.035 Uiso 1 1 calc R U . . .
C34 C 0.2227(2) 0.56764(14) 0.63881(19) 0.0387(7) Uani 1 1 d . . . . .
H34 H 0.2230 0.6087 0.6719 0.046 Uiso 1 1 calc R U . . .
C35 C 0.1599(2) 0.56887(15) 0.56101(18) 0.0393(7) Uani 1 1 d . . . . .
H35 H 0.1175 0.6107 0.5405 0.047 Uiso 1 1 calc R U . . .
C36 C 0.1593(2) 0.50915(15) 0.51345(17) 0.0387(7) Uani 1 1 d . . . . .
H36 H 0.1163 0.5099 0.4599 0.046 Uiso 1 1 calc R U . . .
C37 C 0.2209(2) 0.44788(14) 0.54311(14) 0.0281(5) Uani 1 1 d . . . . .
H37 H 0.2192 0.4066 0.5101 0.034 Uiso 1 1 calc R U . . .
C38 C 0.40377(19) 0.15410(12) 0.76914(13) 0.0226(5) Uani 1 1 d . . . . .
C39 C 0.5064(2) 0.14447(14) 0.81923(14) 0.0308(6) Uani 1 1 d . . . . .
H39 H 0.5632 0.1353 0.7979 0.037 Uiso 1 1 calc R U . . .
C40 C 0.5270(3) 0.14807(16) 0.90024(16) 0.0432(7) Uani 1 1 d . . . . .
H40 H 0.5977 0.1415 0.9341 0.052 Uiso 1 1 calc R U . . .
C41 C 0.4458(3) 0.16105(15) 0.93138(16) 0.0474(8) Uani 1 1 d . . . . .
H41 H 0.4600 0.1630 0.9869 0.057 Uiso 1 1 calc R U . . .
C42 C 0.3445(3) 0.17115(18) 0.88327(19) 0.0543(9) Uani 1 1 d . . . . .
H42 H 0.2883 0.1801 0.9053 0.065 Uiso 1 1 calc R U . . .
C43 C 0.3229(3) 0.16842(18) 0.80143(17) 0.0446(7) Uani 1 1 d . . . . .
H43 H 0.2523 0.1764 0.7680 0.054 Uiso 1 1 calc R U . . .
C44 C 0.30182(18) 0.06708(12) 0.63083(14) 0.0227(5) Uani 1 1 d . . . . .
C45 C 0.2469(2) 0.06019(14) 0.55104(15) 0.0311(6) Uani 1 1 d . . . . .
H45 H 0.2442 0.1003 0.5164 0.037 Uiso 1 1 calc R U . . .
C46 C 0.1961(2) -0.00528(16) 0.52211(19) 0.0440(7) Uani 1 1 d . . . . .
H46 H 0.1610 -0.0106 0.4673 0.053 Uiso 1 1 calc R U . . .
C47 C 0.1966(3) -0.06241(16) 0.5727(2) 0.0537(9) Uani 1 1 d . . . . .
H47 H 0.1611 -0.1070 0.5528 0.064 Uiso 1 1 calc R U . . .
C48 C 0.2481(2) -0.05534(16) 0.6517(2) 0.0493(8) Uani 1 1 d . . . . .
H48 H 0.2470 -0.0949 0.6863 0.059 Uiso 1 1 calc R U . . .
C49 C 0.3020(2) 0.00905(14) 0.68185(17) 0.0342(6) Uani 1 1 d . . . . .
H49 H 0.3386 0.0134 0.7365 0.041 Uiso 1 1 calc R U . . .
O1 O 0.18995(14) 0.24644(9) 0.48692(10) 0.0316(4) Uani 1 1 d . . . . .
O2 O 0.10634(17) 0.25677(10) 0.57487(12) 0.0403(5) Uani 1 1 d . . . . .
O3 O 0.53633(12) 0.26101(8) 0.68087(9) 0.0179(3) Uani 1 1 d . . . . .
C3 C 0.0314(2) 0.39235(18) 0.65559(19) 0.0449(7) Uani 0.61(2) 1 d D U P A 1
H3 H 0.0449 0.3494 0.6299 0.054 Uiso 0.61(2) 1 calc R U P A 1
C4 C 0.0148(6) 0.4453(5) 0.6873(7) 0.0431(19) Uani 0.61(2) 1 d D U P A 1
C5 C -0.0054(13) 0.5096(5) 0.7268(7) 0.0405(18) Uani 0.61(2) 1 d D U P A 1
C6 C -0.0016(10) 0.5072(6) 0.8054(7) 0.051(2) Uani 0.61(2) 1 d D U P A 1
H6 H 0.0151 0.4624 0.8339 0.061 Uiso 0.61(2) 1 calc R U P A 1
C7 C -0.0224(8) 0.5704(7) 0.8428(6) 0.051(2) Uani 0.61(2) 1 d D U P A 1
H7 H -0.0192 0.5671 0.8967 0.062 Uiso 0.61(2) 1 calc R U P A 1
C8 C -0.0464(6) 0.6344(6) 0.8070(7) 0.0415(19) Uani 0.61(2) 1 d D U P A 1
H8 H -0.0610 0.6760 0.8343 0.050 Uiso 0.61(2) 1 calc R U P A 1
C9 C -0.0499(8) 0.6397(5) 0.7252(7) 0.0473(18) Uani 0.61(2) 1 d D U P A 1
H9 H -0.0651 0.6852 0.6980 0.057 Uiso 0.61(2) 1 calc R U P A 1
C10 C -0.0305(12) 0.5764(5) 0.6868(7) 0.042(2) Uani 0.61(2) 1 d D U P A 1
H10 H -0.0344 0.5790 0.6328 0.050 Uiso 0.61(2) 1 calc R U P A 1
C3' C 0.0314(2) 0.39235(18) 0.65559(19) 0.0449(7) Uani 0.39(2) 1 d D U P A 2
H3' H 0.0448 0.3525 0.6255 0.054 Uiso 0.39(2) 1 calc R U P A 2
C4' C 0.0149(9) 0.4415(7) 0.6927(9) 0.041(3) Uani 0.39(2) 1 d D U P A 2
C5' C -0.005(2) 0.5019(9) 0.7379(10) 0.042(2) Uani 0.39(2) 1 d D U P A 2
C6' C -0.0130(15) 0.4899(8) 0.8122(10) 0.045(2) Uani 0.39(2) 1 d D U P A 2
H6' H -0.0059 0.4417 0.8336 0.054 Uiso 0.39(2) 1 calc R U P A 2
C7' C -0.0313(12) 0.5491(8) 0.8557(8) 0.041(2) Uani 0.39(2) 1 d D U P A 2
H7' H -0.0410 0.5389 0.9054 0.050 Uiso 0.39(2) 1 calc R U P A 2
C8' C -0.0360(12) 0.6164(9) 0.8338(11) 0.050(2) Uani 0.39(2) 1 d D U P A 2
H8' H -0.0402 0.6548 0.8688 0.059 Uiso 0.39(2) 1 calc R U P A 2
C9' C -0.0347(13) 0.6329(8) 0.7535(11) 0.051(2) Uani 0.39(2) 1 d D U P A 2
H9' H -0.0469 0.6813 0.7328 0.061 Uiso 0.39(2) 1 calc R U P A 2
C10' C -0.0141(19) 0.5733(10) 0.7076(10) 0.052(5) Uani 0.39(2) 1 d D . P A 2
H10' H -0.0066 0.5822 0.6570 0.062 Uiso 0.39(2) 1 calc R U P A 2

loop_
_atom_site_aniso_label
_atom_site_aniso_U_11
_atom_site_aniso_U_22
_atom_site_aniso_U_33
_atom_site_aniso_U_23
_atom_site_aniso_U_13
_atom_site_aniso_U_12
Cu1 0.01966(15) 0.01966(15) 0.01781(15) 0.00059(10) 0.00119(11) -0.00081(10)
P1 0.0175(3) 0.0171(3) 0.0138(3) -0.0014(2) 0.0038(2) 0.0001(2)
P2 0.0193(3) 0.0176(3) 0.0149(3) 0.0023(2) 0.0056(2) 0.0000(2)
C1 0.0262(13) 0.0209(11) 0.0270(13) 0.0047(9) 0.0050(10) -0.0021(9)
C2 0.0379(18) 0.076(3) 0.067(2) 0.0016(19) -0.0084(17) -0.0136(17)
C11 0.0195(11) 0.0202(10) 0.0130(10) -0.0027(8) 0.0043(8) -0.0017(8)
C12 0.0210(11) 0.0172(10) 0.0116(10) -0.0013(8) 0.0023(8) -0.0020(8)
C13 0.0184(11) 0.0231(11) 0.0161(11) -0.0021(9) 0.0031(9) -0.0015(9)
C14 0.0237(12) 0.0288(12) 0.0289(13) -0.0016(10) 0.0118(10) -0.0065(10)
C15 0.0340(14) 0.0213(11) 0.0287(13) 0.0008(10) 0.0121(11) -0.0064(10)
C16 0.0260(12) 0.0192(11) 0.0198(11) -0.0014(9) 0.0061(9) -0.0006(9)
C17 0.0179(11) 0.0264(12) 0.0275(13) -0.0013(10) 0.0059(10) 0.0007(9)
C18 0.0264(14) 0.0359(14) 0.0389(16) -0.0042(12) -0.0060(12) 0.0038(11)
C19 0.0284(14) 0.0332(14) 0.0591(19) -0.0004(13) 0.0254(14) -0.0011(11)
C20 0.0196(11) 0.0211(10) 0.0115(10) 0.0028(8) 0.0052(8) 0.0012(8)
C21 0.0205(11) 0.0180(10) 0.0119(10) 0.0020(8) 0.0031(8) 0.0037(8)
C22 0.0214(11) 0.0231(11) 0.0175(11) 0.0014(9) 0.0056(9) 0.0027(9)
C23 0.0268(13) 0.0286(12) 0.0300(13) 0.0001(10) 0.0124(10) 0.0061(10)
C24 0.0360(14) 0.0216(12) 0.0344(14) 0.0000(10) 0.0173(12) 0.0066(10)
C25 0.0300(13) 0.0181(11) 0.0232(12) 0.0009(9) 0.0077(10) 0.0009(9)
C26 0.0316(13) 0.0175(10) 0.0168(11) -0.0012(8) 0.0091(10) 0.0007(9)
C27 0.0438(17) 0.0552(18) 0.0291(14) -0.0084(13) 0.0194(13) -0.0112(14)
C28 0.071(2) 0.060(2) 0.0349(17) -0.0088(14) 0.0337(17) -0.0183(17)
C29 0.093(3) 0.0332(15) 0.0197(14) 0.0010(11) 0.0257(16) 0.0002(15)
C30 0.060(2) 0.0420(16) 0.0198(13) -0.0051(12) -0.0039(13) 0.0105(14)
C31 0.0343(14) 0.0323(13) 0.0204(12) -0.0027(10) 0.0042(10) 0.0049(11)
C32 0.0183(11) 0.0195(10) 0.0250(12) -0.0001(9) 0.0094(9) -0.0011(9)
C33 0.0294(13) 0.0259(12) 0.0324(14) -0.0044(10) 0.0091(11) 0.0017(10)
C34 0.0400(16) 0.0224(12) 0.0592(19) -0.0029(12) 0.0234(14) 0.0043(11)
C35 0.0358(15) 0.0279(13) 0.0567(19) 0.0147(13) 0.0177(14) 0.0098(11)
C36 0.0384(16) 0.0383(15) 0.0348(15) 0.0155(12) 0.0044(12) 0.0055(12)
C37 0.0313(13) 0.0277(12) 0.0242(12) 0.0028(10) 0.0069(10) 0.0018(10)
C38 0.0338(13) 0.0184(10) 0.0172(11) 0.0026(9) 0.0100(10) 0.0021(9)
C39 0.0370(14) 0.0315(13) 0.0202(12) 0.0036(10) 0.0031(11) -0.0025(11)
C40 0.062(2) 0.0409(16) 0.0188(13) 0.0019(11) 0.0011(13) -0.0079(14)
C41 0.093(3) 0.0292(14) 0.0195(13) 0.0033(11) 0.0168(16) 0.0000(15)
C42 0.086(3) 0.0520(19) 0.0446(19) 0.0067(15) 0.049(2) 0.0137(18)
C43 0.0479(18) 0.0588(19) 0.0340(15) 0.0120(14) 0.0225(14) 0.0173(15)
C44 0.0205(11) 0.0183(10) 0.0306(13) 0.0013(9) 0.0099(10) -0.0007(9)
C45 0.0363(14) 0.0299(13) 0.0284(13) -0.0044(10) 0.0117(11) -0.0071(11)
C46 0.0437(17) 0.0404(16) 0.0482(18) -0.0170(14) 0.0143(14) -0.0134(13)
C47 0.0497(19) 0.0283(15) 0.083(3) -0.0114(16) 0.0204(18) -0.0140(13)
C48 0.0446(18) 0.0267(14) 0.077(2) 0.0167(15) 0.0195(17) -0.0061(13)
C49 0.0298(14) 0.0286(13) 0.0427(16) 0.0112(11) 0.0087(12) -0.0028(11)
O1 0.0290(10) 0.0402(10) 0.0247(9) -0.0017(7) 0.0066(8) -0.0053(8)
O2 0.0485(12) 0.0389(11) 0.0389(11) 0.0001(8) 0.0213(10) -0.0033(9)
O3 0.0204(8) 0.0166(7) 0.0187(8) -0.0001(6) 0.0087(6) 0.0005(6)
C3 0.0296(15) 0.0498(18) 0.0537(19) -0.0046(15) 0.0101(13) 0.0001(13)
C4 0.030(3) 0.052(3) 0.042(3) 0.005(3) 0.003(3) -0.004(3)
C5 0.026(2) 0.049(3) 0.044(3) -0.003(3) 0.006(3) -0.011(3)
C6 0.038(3) 0.064(4) 0.047(3) 0.008(3) 0.006(3) -0.010(3)
C7 0.041(3) 0.063(4) 0.048(3) 0.005(4) 0.009(3) -0.009(3)
C8 0.029(2) 0.063(4) 0.037(4) -0.019(3) 0.016(3) -0.005(3)
C9 0.043(3) 0.054(3) 0.049(4) -0.018(3) 0.021(3) -0.008(3)
C10 0.037(4) 0.045(3) 0.045(4) -0.009(3) 0.015(4) -0.010(3)
C3' 0.0296(15) 0.0498(18) 0.0537(19) -0.0046(15) 0.0101(13) 0.0001(13)
C4' 0.026(4) 0.055(4) 0.042(4) 0.000(4) 0.010(4) -0.006(4)
C5' 0.028(3) 0.052(4) 0.047(4) -0.005(4) 0.014(3) -0.007(3)
C6' 0.035(4) 0.058(5) 0.044(4) 0.002(4) 0.017(3) -0.012(4)
C7' 0.035(3) 0.059(5) 0.039(4) -0.005(4) 0.022(3) -0.010(4)
C8' 0.042(4) 0.059(5) 0.052(5) -0.007(5) 0.020(4) -0.016(4)
C9' 0.044(4) 0.054(4) 0.051(5) -0.002(4) 0.010(4) -0.013(3)
C10' 0.047(10) 0.081(10) 0.032(7) -0.019(6) 0.018(7) -0.012(6)

loop_
_atom_type_symbol
_atom_type_description
_atom_type_scat_dispersion_real
_atom_type_scat_dispersion_imag
_atom_type_scat_source
C C 0.0033 0.0016 'International Tables Vol C Tables 4.2.6.8 and 6.1.1.4'
H H 0.0000 0.0000 'International Tables Vol C Tables 4.2.6.8 and 6.1.1.4'
O O 0.0106 0.0060 'International Tables Vol C Tables 4.2.6.8 and 6.1.1.4'
P P 0.1023 0.0942 'International Tables Vol C Tables 4.2.6.8 and 6.1.1.4'
Cu Cu 0.3201 1.2651 'International Tables Vol C Tables 4.2.6.8 and 6.1.1.4'

loop_
_geom_angle_atom_site_label_1
_geom_angle_atom_site_label_2
_geom_angle_atom_site_label_3
_geom_angle
O1 Cu1 P1 122.76(5)
O1 Cu1 P2 116.86(5)
P1 Cu1 P2 116.78(2)
O1 Cu1 O2 58.72(7)
P1 Cu1 O2 112.04(5)
P2 Cu1 O2 115.24(5)
O1 Cu1 C1 29.38(8)
P1 Cu1 C1 122.44(5)
P2 Cu1 C1 119.51(5)
O2 Cu1 C1 29.36(8)
C26 P1 C32 103.95(10)
C26 P1 C11 105.00(10)
C32 P1 C11 103.56(10)
C26 P1 Cu1 111.26(7)
C32 P1 Cu1 117.37(7)
C11 P1 Cu1 114.43(7)
C38 P2 C44 105.12(11)
C38 P2 C20 103.34(10)
C44 P2 C20 102.36(10)
C38 P2 Cu1 113.96(7)
C44 P2 Cu1 116.87(8)
C20 P2 Cu1 113.64(7)
O1 C1 O2 121.9(2)
O1 C1 C2 118.7(3)
O2 C1 C2 119.3(3)
O1 C1 Cu1 56.38(13)
O2 C1 Cu1 65.63(15)
C2 C1 Cu1 174.0(2)
C1 C2 H2A 109.5
C1 C2 H2B 109.5
H2A C2 H2B 109.5
C1 C2 H2C 109.5
H2A C2 H2C 109.5
H2B C2 H2C 109.5
C12 C11 C16 117.1(2)
C12 C11 P1 118.07(16)
C16 C11 P1 124.46(17)
O3 C12 C13 120.34(19)
O3 C12 C11 115.38(19)
C13 C12 C11 124.3(2)
C12 C13 C14 116.5(2)
C12 C13 C17 119.2(2)
C14 C13 C17 124.2(2)
C15 C14 C13 121.0(2)
C15 C14 H14 119.5
C13 C14 H14 119.5
C16 C15 C14 120.9(2)
C16 C15 H15 119.6
C14 C15 H15 119.6
C15 C16 C11 120.1(2)
C15 C16 H16 120.0
C11 C16 H16 120.0
C13 C17 C22 108.16(18)
C13 C17 C19 111.0(2)
C22 C17 C19 110.9(2)
C13 C17 C18 108.58(19)
C22 C17 C18 108.2(2)
C19 C17 C18 109.9(2)
C17 C18 H18A 109.5
C17 C18 H18B 109.5
H18A C18 H18B 109.5
C17 C18 H18C 109.5
H18A C18 H18C 109.5
H18B C18 H18C 109.5
C17 C19 H19A 109.5
C17 C19 H19B 109.5
H19A C19 H19B 109.5
C17 C19 H19C 109.5
H19A C19 H19C 109.5
H19B C19 H19C 109.5
C21 C20 C25 117.5(2)
C21 C20 P2 117.61(16)
C25 C20 P2 124.75(17)
O3 C21 C22 120.27(19)
O3 C21 C20 115.33(19)
C22 C21 C20 124.4(2)
C21 C22 C23 116.4(2)
C21 C22 C17 119.38(19)
C23 C22 C17 124.2(2)
C24 C23 C22 120.8(2)
C24 C23 H23 119.6
C22 C23 H23 119.6
C23 C24 C25 120.9(2)
C23 C24 H24 119.5
C25 C24 H24 119.5
C24 C25 C20 119.9(2)
C24 C25 H25 120.0
C20 C25 H25 120.0
C31 C26 C27 119.4(2)
C31 C26 P1 123.34(19)
C27 C26 P1 117.17(19)
C28 C27 C26 120.2(3)
C28 C27 H27 119.9
C26 C27 H27 119.9
C29 C28 C27 120.2(3)
C29 C28 H28 119.9
C27 C28 H28 119.9
C28 C29 C30 119.9(3)
C28 C29 H29 120.1
C30 C29 H29 120.1
C29 C30 C31 120.5(3)
C29 C30 H30 119.8
C31 C30 H30 119.8
C26 C31 C30 119.8(3)
C26 C31 H31 120.1
C30 C31 H31 120.1
C37 C32 C33 119.1(2)
C37 C32 P1 117.39(17)
C33 C32 P1 123.52(18)
C34 C33 C32 120.4(2)
C34 C33 H33 119.8
C32 C33 H33 119.8
C35 C34 C33 120.3(3)
C35 C34 H34 119.9
C33 C34 H34 119.9
C36 C35 C34 119.7(2)
C36 C35 H35 120.2
C34 C35 H35 120.2
C35 C36 C37 120.5(3)
C35 C36 H36 119.8
C37 C36 H36 119.8
C36 C37 C32 120.2(2)
C36 C37 H37 119.9
C32 C37 H37 119.9
C43 C38 C39 118.7(2)
C43 C38 P2 118.2(2)
C39 C38 P2 123.06(19)
C38 C39 C40 120.6(3)
C38 C39 H39 119.7
C40 C39 H39 119.7
C41 C40 C39 120.0(3)
C41 C40 H40 120.0
C39 C40 H40 120.0
C42 C41 C40 120.3(3)
C42 C41 H41 119.8
C40 C41 H41 119.8
C41 C42 C43 120.2(3)
C41 C42 H42 119.9
C43 C42 H42 119.9
C38 C43 C42 120.1(3)
C38 C43 H43 119.9
C42 C43 H43 119.9
C45 C44 C49 119.7(2)
C45 C44 P2 116.68(17)
C49 C44 P2 123.60(19)
C46 C45 C44 120.0(3)
C46 C45 H45 120.0
C44 C45 H45 120.0
C47 C46 C45 120.0(3)
C47 C46 H46 120.0
C45 C46 H46 120.0
C48 C47 C46 120.3(3)
C48 C47 H47 119.8
C46 C47 H47 119.8
C47 C48 C49 120.7(3)
C47 C48 H48 119.6
C49 C48 H48 119.6
C48 C49 C44 119.2(3)
C48 C49 H49 120.4
C44 C49 H49 120.4
C1 O1 Cu1 94.25(15)
C1 O2 Cu1 85.01(15)
C21 O3 C12 115.90(16)
C4 C3 H3 180.0
C3 C4 C5 179.4(10)
C6 C5 C10 118.2(7)
C6 C5 C4 121.0(7)
C10 C5 C4 120.8(7)
C5 C6 C7 120.2(7)
C5 C6 H6 119.9
C7 C6 H6 119.9
C8 C7 C6 123.4(7)
C8 C7 H7 118.3
C6 C7 H7 118.3
C7 C8 C9 118.3(6)
C7 C8 H8 120.9
C9 C8 H8 120.9
C10 C9 C8 118.8(7)
C10 C9 H9 120.6
C8 C9 H9 120.6
C5 C10 C9 121.1(9)
C5 C10 H10 119.5
C9 C10 H10 119.5
C4' C3' H3' 180.0
C3' C4' C5' 179.8(13)
C6' C5' C10' 119.8(10)
C6' C5' C4' 120.0(11)
C10' C5' C4' 120.2(11)
C5' C6' C7' 119.4(11)
C5' C6' H6' 120.3
C7' C6' H6' 120.3
C8' C7' C6' 124.8(11)
C8' C7' H7' 117.6
C6' C7' H7' 117.6
C7' C8' C9' 118.6(11)
C7' C8' H8' 120.7
C9' C8' H8' 120.7
C10' C9' C8' 117.5(11)
C10' C9' H9' 121.2
C8' C9' H9' 121.2
C5' C10' C9' 119.4(12)
C5' C10' H10' 120.3
C9' C10' H10' 120.3

loop_
_geom_bond_atom_site_label_1
_geom_bond_atom_site_label_2
_geom_bond_distance
Cu1 O1 2.1124(18)
Cu1 P1 2.2369(6)
Cu1 P2 2.2468(6)
Cu1 O2 2.313(2)
Cu1 C1 2.530(2)
P1 C26 1.819(2)
P1 C32 1.825(2)
P1 C11 1.828(2)
P2 C38 1.820(2)
P2 C44 1.825(2)
P2 C20 1.828(2)
C1 O1 1.244(3)
C1 O2 1.245(3)
C1 C2 1.512(4)
C2 H2A 0.9800
C2 H2B 0.9800
C2 H2C 0.9800
C11 C12 1.396(3)
C11 C16 1.401(3)
C12 O3 1.387(2)
C12 C13 1.390(3)
C13 C14 1.393(3)
C13 C17 1.530(3)
C14 C15 1.390(3)
C14 H14 0.9500
C15 C16 1.385(3)
C15 H15 0.9500
C16 H16 0.9500
C17 C22 1.530(3)
C17 C19 1.533(3)
C17 C18 1.541(4)
C18 H18A 0.9800
C18 H18B 0.9800
C18 H18C 0.9800
C19 H19A 0.9800
C19 H19B 0.9800
C19 H19C 0.9800
C20 C21 1.392(3)
C20 C25 1.393(3)
C21 O3 1.386(2)
C21 C22 1.387(3)
C22 C23 1.402(3)
C23 C24 1.388(4)
C23 H23 0.9500
C24 C25 1.390(3)
C24 H24 0.9500
C25 H25 0.9500
C26 C31 1.378(3)
C26 C27 1.395(4)
C27 C28 1.383(4)
C27 H27 0.9500
C28 C29 1.375(5)
C28 H28 0.9500
C29 C30 1.376(5)
C29 H29 0.9500
C30 C31 1.393(4)
C30 H30 0.9500
C31 H31 0.9500
C32 C37 1.389(3)
C32 C33 1.389(3)
C33 C34 1.383(4)
C33 H33 0.9500
C34 C35 1.382(4)
C34 H34 0.9500
C35 C36 1.377(4)
C35 H35 0.9500
C36 C37 1.386(4)
C36 H36 0.9500
C37 H37 0.9500
C38 C43 1.378(4)
C38 C39 1.386(3)
C39 C40 1.387(4)
C39 H39 0.9500
C40 C41 1.366(5)
C40 H40 0.9500
C41 C42 1.361(5)
C41 H41 0.9500
C42 C43 1.399(4)
C42 H42 0.9500
C43 H43 0.9500
C44 C45 1.391(3)
C44 C49 1.393(3)
C45 C46 1.387(4)
C45 H45 0.9500
C46 C47 1.374(5)
C46 H46 0.9500
C47 C48 1.371(5)
C47 H47 0.9500
C48 C49 1.391(4)
C48 H48 0.9500
C49 H49 0.9500
C3 C4 1.171(8)
C3 H3 0.9500
C4 C5 1.430(8)
C5 C6 1.386(9)
C5 C10 1.397(9)
C6 C7 1.397(9)
C6 H6 0.9500
C7 C8 1.320(9)
C7 H7 0.9500
C8 C9 1.446(8)
C8 H8 0.9500
C9 C10 1.402(8)
C9 H9 0.9500
C10 H10 0.9500
C3' C4' 1.171(11)
C3' H3' 0.9500
C4' C5' 1.434(11)
C5' C6' 1.373(12)
C5' C10' 1.400(13)
C6' C7' 1.390(12)
C6' H6' 0.9500
C7' C8' 1.281(12)
C7' H7' 0.9500
C8' C9' 1.466(12)
C8' H8' 0.9500
C9' C10' 1.432(13)
C9' H9' 0.9500
C10' H10' 0.9500

loop_
_geom_hbond_atom_site_label_D
_geom_hbond_atom_site_label_H
_geom_hbond_atom_site_label_A
_geom_hbond_distance_DH
_geom_hbond_distance_HA
_geom_hbond_distance_DA
_geom_hbond_angle_DHA
C3 H3 O2 0.95 2.22 3.160(4) 169.6
C3' H3' O2 0.95 2.22 3.160(4) 168.4

loop_
_geom_torsion_atom_site_label_1
_geom_torsion_atom_site_label_2
_geom_torsion_atom_site_label_3
_geom_torsion_atom_site_label_4
_geom_torsion
C26 P1 C11 C12 80.82(18)
C32 P1 C11 C12 -170.43(17)
Cu1 P1 C11 C12 -41.45(18)
C26 P1 C11 C16 -105.99(19)
C32 P1 C11 C16 2.8(2)
Cu1 P1 C11 C16 131.74(17)
C16 C11 C12 O3 178.59(18)
P1 C11 C12 O3 -7.7(2)
C16 C11 C12 C13 -1.9(3)
P1 C11 C12 C13 171.84(17)
O3 C12 C13 C14 -178.01(19)
C11 C12 C13 C14 2.5(3)
O3 C12 C13 C17 -0.8(3)
C11 C12 C13 C17 179.7(2)
C12 C13 C14 C15 -1.2(3)
C17 C13 C14 C15 -178.2(2)
C13 C14 C15 C16 -0.6(4)
C14 C15 C16 C11 1.2(4)
C12 C11 C16 C15 -0.1(3)
P1 C11 C16 C15 -173.31(17)
C12 C13 C17 C22 30.5(3)
C14 C13 C17 C22 -152.5(2)
C12 C13 C17 C19 152.5(2)
C14 C13 C17 C19 -30.6(3)
C12 C13 C17 C18 -86.7(3)
C14 C13 C17 C18 90.3(3)
C38 P2 C20 C21 -80.34(18)
C44 P2 C20 C21 170.62(17)
Cu1 P2 C20 C21 43.68(18)
C38 P2 C20 C25 103.5(2)
C44 P2 C20 C25 -5.6(2)
Cu1 P2 C20 C25 -132.52(17)
C25 C20 C21 O3 -176.45(18)
P2 C20 C21 O3 7.1(2)
C25 C20 C21 C22 2.2(3)
P2 C20 C21 C22 -174.31(17)
O3 C21 C22 C23 176.69(19)
C20 C21 C22 C23 -1.9(3)
O3 C21 C22 C17 -0.7(3)
C20 C21 C22 C17 -179.3(2)
C13 C17 C22 C21 -29.8(3)
C19 C17 C22 C21 -151.8(2)
C18 C17 C22 C21 87.6(2)
C13 C17 C22 C23 153.0(2)
C19 C17 C22 C23 31.0(3)
C18 C17 C22 C23 -89.6(3)
C21 C22 C23 C24 0.2(3)
C17 C22 C23 C24 177.5(2)
C22 C23 C24 C25 1.0(4)
C23 C24 C25 C20 -0.7(4)
C21 C20 C25 C24 -0.8(3)
P2 C20 C25 C24 175.38(18)
C32 P1 C26 C31 -117.5(2)
C11 P1 C26 C31 -9.1(2)
Cu1 P1 C26 C31 115.23(19)
C32 P1 C26 C27 66.2(2)
C11 P1 C26 C27 174.6(2)
Cu1 P1 C26 C27 -61.0(2)
C31 C26 C27 C28 0.0(4)
P1 C26 C27 C28 176.4(2)
C26 C27 C28 C29 -0.5(5)
C27 C28 C29 C30 0.9(5)
C28 C29 C30 C31 -0.8(4)
C27 C26 C31 C30 0.1(4)
P1 C26 C31 C30 -176.1(2)
C29 C30 C31 C26 0.3(4)
C26 P1 C32 C37 -156.26(18)
C11 P1 C32 C37 94.21(19)
Cu1 P1 C32 C37 -32.9(2)
C26 P1 C32 C33 21.6(2)
C11 P1 C32 C33 -87.9(2)
Cu1 P1 C32 C33 144.91(18)
C37 C32 C33 C34 -0.8(4)
P1 C32 C33 C34 -178.6(2)
C32 C33 C34 C35 0.0(4)
C33 C34 C35 C36 0.3(4)
C34 C35 C36 C37 0.1(4)
C35 C36 C37 C32 -0.9(4)
C33 C32 C37 C36 1.2(4)
P1 C32 C37 C36 179.2(2)
C44 P2 C38 C43 -75.6(2)
C20 P2 C38 C43 177.4(2)
Cu1 P2 C38 C43 53.6(2)
C44 P2 C38 C39 107.8(2)
C20 P2 C38 C39 0.9(2)
Cu1 P2 C38 C39 -122.94(19)
C43 C38 C39 C40 1.0(4)
P2 C38 C39 C40 177.5(2)
C38 C39 C40 C41 0.1(4)
C39 C40 C41 C42 -0.6(4)
C40 C41 C42 C43 -0.1(5)
C39 C38 C43 C42 -1.6(4)
P2 C38 C43 C42 -178.4(2)
C41 C42 C43 C38 1.2(5)
C38 P2 C44 C45 165.65(19)
C20 P2 C44 C45 -86.7(2)
Cu1 P2 C44 C45 38.2(2)
C38 P2 C44 C49 -14.9(2)
C20 P2 C44 C49 92.8(2)
Cu1 P2 C44 C49 -142.37(19)
C49 C44 C45 C46 -2.5(4)
P2 C44 C45 C46 177.0(2)
C44 C45 C46 C47 2.5(4)
C45 C46 C47 C48 -0.7(5)
C46 C47 C48 C49 -1.1(5)
C47 C48 C49 C44 1.0(5)
C45 C44 C49 C48 0.8(4)
P2 C44 C49 C48 -178.7(2)
O2 C1 O1 Cu1 2.8(2)
C2 C1 O1 Cu1 -176.0(2)
O1 C1 O2 Cu1 -2.6(2)
C2 C1 O2 Cu1 176.3(2)
C22 C21 O3 C12 34.1(3)
C20 C21 O3 C12 -147.27(18)
C13 C12 O3 C21 -33.3(3)
C11 C12 O3 C21 146.30(18)
C10 C5 C6 C7 -0.1(18)
C4 C5 C6 C7 -179.5(8)
C5 C6 C7 C8 0.1(15)
C6 C7 C8 C9 -0.9(12)
C7 C8 C9 C10 1.6(12)
C6 C5 C10 C9 1(2)
C4 C5 C10 C9 -179.8(9)
C8 C9 C10 C5 -1.6(17)
C10' C5' C6' C7' 1(3)
C4' C5' C6' C7' 179.2(12)
C5' C6' C7' C8' -4(2)
C6' C7' C8' C9' 8(2)
C7' C8' C9' C10' -8(2)
C6' C5' C10' C9' -2(3)
C4' C5' C10' C9' 179.8(14)
C8' C9' C10' C5' 5(3)
